data_4116664
loop_
_publ_author_name
'Lutz Fitjer'
'Christoph Steeneck'
'Said Gaini-Rahimi'
'Ulrike Schr\"oder'
'Karl Justus'
'Peter Puder'
'Martin Dittmer'
'Carla Hassler'
'J\"org Weiser'
'Mathias Noltemeyer'
'Markus Teichert'

_publ_section_title
;
 A New Rotane Family: Synthesis, Structure, Conformation, and Dynamics of
 [3.4]-, [4.4]-, [5.4]-, and [6.4]Rotane1
;
_journal_name_full 'Journal of the American Chemical Society'
_journal_page_first 317
_journal_page_last 328
_journal_paper_doi 10.1021/ja973118x
_journal_volume 120
_journal_year 1998
_chemical_formula_sum 'C25 H36 O2'
_chemical_formula_weight 368.54
_chemical_name_systematic
;
 ?
;
_space_group_IT_number 2
_symmetry_cell_setting triclinic
_symmetry_space_group_name_Hall '-P 1'
_symmetry_space_group_name_H-M 'P -1'
_atom_sites_solution_hydrogens geom
_atom_sites_solution_primary direct
_atom_sites_solution_secondary difmap
_audit_creation_method SHELXL
_cell_angle_alpha 87.96(10)
_cell_angle_beta 89.90(10)
_cell_angle_gamma 60.54(10)
_cell_formula_units_Z 2
_cell_length_a 8.395(10)
_cell_length_b 8.475(15)
_cell_length_c 16.053(30)
_cell_measurement_reflns_used 40
_cell_measurement_temperature 293(2)
_cell_measurement_theta_max 12
_cell_measurement_theta_min 10
_cell_volume 994(3)
_computing_cell_refinement 'STOE DIF4'
_computing_data_collection 'STOE DIF4'
_computing_data_reduction 'STOE REDU4'
_computing_molecular_graphics 'Siemens SHELXTL (V. 5.06)'
_computing_publication_material 'SHELXL-93 (Sheldrick, 1993)'
_computing_structure_refinement 'SHELXL-93 (Sheldrick, 1993)'
_computing_structure_solution 'SHELXS-86 (Sheldrick, 1990)'
_diffrn_ambient_temperature 293(2)
_diffrn_measurement_device 'Stoe-Siemens-AED four circle diffractometer'
_diffrn_measurement_method 'Profile data from 2theta/omega'
_diffrn_radiation_monochromator graphite
_diffrn_radiation_source 'fine-focus sealed tube'
_diffrn_radiation_type MoK\a
_diffrn_radiation_wavelength 0.71073
_diffrn_reflns_av_R_equivalents 0.1570
_diffrn_reflns_av_sigmaI/netI 0.0562
_diffrn_reflns_limit_h_max 9
_diffrn_reflns_limit_h_min -9
_diffrn_reflns_limit_k_max 9
_diffrn_reflns_limit_k_min -9
_diffrn_reflns_limit_l_max 6
_diffrn_reflns_limit_l_min -17
_diffrn_reflns_number 2568
_diffrn_reflns_theta_max 22.50
_diffrn_reflns_theta_min 3.68
_diffrn_standards_interval_time 90
_diffrn_standards_number 3
_exptl_absorpt_coefficient_mu 0.075
_exptl_crystal_colour colorless
_exptl_crystal_density_diffrn 1.232
_exptl_crystal_description blocks
_exptl_crystal_F_000 404
_exptl_crystal_size_max 0.70
_exptl_crystal_size_mid 0.50
_exptl_crystal_size_min 0.50
_refine_diff_density_max 0.277
_refine_diff_density_min -0.248
_refine_diff_density_rms 0.065
_refine_ls_extinction_method none
_refine_ls_goodness_of_fit_all 1.043
_refine_ls_goodness_of_fit_obs 1.116
_refine_ls_hydrogen_treatment mixed
_refine_ls_matrix_type full
_refine_ls_number_parameters 246
_refine_ls_number_reflns 2537
_refine_ls_number_restraints 0
_refine_ls_restrained_S_all 1.087
_refine_ls_restrained_S_obs 1.116
_refine_ls_R_factor_all 0.1314
_refine_ls_R_factor_obs 0.0930
_refine_ls_shift/esd_max 0.000
_refine_ls_shift/esd_mean 0.000
_refine_ls_structure_factor_coef Fsqd
_refine_ls_weighting_details 'w=1/[\s^2^(Fo^2^)+(0.1270P)^2^+2.3730P] where P=(Fo^2^+2Fc^2^)/3'
_refine_ls_weighting_scheme calc
_refine_ls_wR_factor_all 0.2896
_refine_ls_wR_factor_obs 0.2386
_reflns_number_observed 1687
_reflns_number_total 2545
_reflns_observed_criterion >2sigma(I)
_cod_data_source_file ja973118x_1.cif
_cod_data_source_block 25'
_cod_depositor_comments
;
The following automatic conversions were performed:

'_refine_ls_weighting_scheme' value 'calc
w=1/[\s^2^(Fo^2^)+(0.1270P)^2^+2.3730P] where P=(Fo^2^+2Fc^2^)/3' was
changed to 'calc'. New tag '_refine_ls_weighting_details' was
created. The value of the new tag was set to
'w=1/[\s^2^(Fo^2^)+(0.1270P)^2^+2.3730P] where P=(Fo^2^+2Fc^2^)/3'.

Automatic conversion script
Id: cif_fix_values 3143 2015-03-26 13:38:13Z robertas 
;
_cod_original_cell_volume 993.7(22)
_cod_database_code 4116664

loop_
_symmetry_equiv_pos_as_xyz
'x, y, z'
'-x, -y, -z'

loop_
_atom_site_aniso_label
_atom_site_aniso_U_11
_atom_site_aniso_U_22
_atom_site_aniso_U_33
_atom_site_aniso_U_23
_atom_site_aniso_U_13
_atom_site_aniso_U_12
O1 0.060(3) 0.052(3) 0.035(2) -0.004(2) -0.006(2) -0.020(2)
O1' 0.068(3) 0.080(3) 0.033(2) -0.013(2) 0.003(2) -0.032(2)
C1' 0.047(3) 0.057(4) 0.031(3) -0.011(3) 0.000(3) -0.030(3)
C1" 0.075(4) 0.065(4) 0.039(4) 0.003(3) -0.014(3) -0.030(4)
C1 0.046(3) 0.048(3) 0.034(3) -0.010(3) -0.003(3) -0.023(3)
C2 0.064(4) 0.053(4) 0.034(3) -0.009(3) 0.000(3) -0.029(3)
C3 0.046(3) 0.043(3) 0.025(3) -0.009(2) 0.003(2) -0.019(3)
C4 0.042(3) 0.050(3) 0.024(3) -0.007(2) 0.004(2) -0.019(3)
C5 0.059(4) 0.078(5) 0.035(4) -0.006(3) 0.006(3) -0.039(4)
C6 0.074(4) 0.075(4) 0.024(3) -0.005(3) 0.002(3) -0.040(4)
C7 0.056(4) 0.059(4) 0.031(3) -0.002(3) -0.001(3) -0.028(3)
C8 0.045(3) 0.049(3) 0.019(3) -0.013(2) 0.000(2) -0.014(3)
C9 0.044(3) 0.056(4) 0.036(3) -0.014(3) 0.004(3) -0.012(3)
C10 0.059(4) 0.073(5) 0.039(4) -0.022(3) 0.006(3) -0.012(4)
C11 0.064(4) 0.067(4) 0.028(3) -0.023(3) 0.008(3) -0.025(3)
C12 0.047(3) 0.043(3) 0.027(3) -0.014(2) 0.000(2) -0.017(3)
C13 0.049(4) 0.054(4) 0.045(4) -0.005(3) -0.009(3) -0.020(3)
C14 0.082(5) 0.075(5) 0.050(4) -0.012(3) -0.016(3) -0.043(4)
C15 0.067(4) 0.053(4) 0.046(4) -0.012(3) -0.010(3) -0.028(3)
C16 0.039(3) 0.055(4) 0.027(3) -0.009(2) 0.004(2) -0.021(3)
C17 0.054(4) 0.068(4) 0.045(4) -0.011(3) 0.005(3) -0.033(3)
C18 0.075(5) 0.069(4) 0.052(4) -0.008(3) 0.012(3) -0.042(4)
C19 0.046(3) 0.053(4) 0.039(3) -0.003(3) 0.003(3) -0.023(3)
C20 0.042(3) 0.047(3) 0.027(3) -0.014(2) 0.006(2) -0.016(3)
C21 0.047(3) 0.056(4) 0.040(3) -0.019(3) 0.016(3) -0.016(3)
C22 0.076(5) 0.081(5) 0.047(4) -0.028(4) 0.010(4) 0.008(4)
C23 0.049(4) 0.051(4) 0.041(4) -0.013(3) 0.008(3) -0.010(3)

loop_
_atom_site_label
_atom_site_type_symbol
_atom_site_fract_x
_atom_site_fract_y
_atom_site_fract_z
_atom_site_U_iso_or_equiv
_atom_site_thermal_displace_type
_atom_site_occupancy
_atom_site_calc_flag
_atom_site_refinement_flags
O1 O 0.0553(6) 0.2379(5) 0.9175(2) 0.0522(11) Uani 1 d .
O1' O -0.1771(6) 0.4767(6) 0.9744(2) 0.0617(13) Uani 1 d .
C1' C -0.0914(8) 0.4023(8) 0.9137(3) 0.0428(14) Uani 1 d .
C1" C 0.1130(9) 0.1541(9) 0.9983(4) 0.062(2) Uani 1 d .
H1"A H 0.2135(37) 0.0333(21) 0.9935(4) 0.080 Uiso 1 calc R
H1"B H 0.0133(19) 0.1491(50) 1.0253(10) 0.080 Uiso 1 calc R
H1"C H 0.1510(53) 0.2232(32) 1.0306(9) 0.080 Uiso 1 calc R
C1 C -0.1246(8) 0.4767(7) 0.8263(3) 0.0429(14) Uani 1 d .
H1A H -0.0112(8) 0.4264(7) 0.7946(3) 0.080 Uiso 1 calc R
C2 C -0.2487(8) 0.6746(8) 0.8041(4) 0.050(2) Uani 1 d .
H2A H -0.2027(8) 0.7338(8) 0.7661(4) 0.080 Uiso 1 calc R
H2B H -0.3266(8) 0.7505(8) 0.8474(4) 0.080 Uiso 1 calc R
C3 C -0.2942(7) 0.5390(7) 0.7688(3) 0.0389(13) Uani 1 d .
C4 C -0.2429(7) 0.4907(7) 0.6764(3) 0.0406(14) Uani 1 d .
C5 C -0.0755(8) 0.5056(9) 0.6424(4) 0.055(2) Uani 1 d .
H5A H -0.0286(8) 0.5591(9) 0.6810(4) 0.080 Uiso 1 calc R
H5B H 0.0224(8) 0.3920(9) 0.6230(4) 0.080 Uiso 1 calc R
C6 C -0.1945(9) 0.6375(9) 0.5715(3) 0.056(2) Uani 1 d .
H6A H -0.1943(9) 0.7519(9) 0.5698(3) 0.080 Uiso 1 calc R
H6B H -0.1683(9) 0.5845(9) 0.5172(3) 0.080 Uiso 1 calc R
C7 C -0.3644(8) 0.6476(8) 0.6112(3) 0.049(2) Uani 1 d .
H7A H -0.4346(8) 0.6165(8) 0.5739(3) 0.080 Uiso 1 calc R
H7B H -0.4427(8) 0.7626(8) 0.6363(3) 0.080 Uiso 1 calc R
C8 C -0.2259(7) 0.3035(7) 0.6621(3) 0.0412(14) Uani 1 d .
C9 C -0.0385(7) 0.1399(8) 0.6963(4) 0.050(2) Uani 1 d .
H9A H 0.0406(7) 0.1779(8) 0.7223(4) 0.080 Uiso 1 calc R
H9B H -0.0534(7) 0.0542(8) 0.7325(4) 0.080 Uiso 1 calc R
C10 C 0.0182(9) 0.0738(9) 0.6067(4) 0.066(2) Uani 1 d .
H10A H 0.1257(9) 0.0787(9) 0.5879(4) 0.080 Uiso 1 calc R
H10B H 0.0312(9) -0.0446(9) 0.5980(4) 0.080 Uiso 1 calc R
C11 C -0.1628(8) 0.2321(8) 0.5716(3) 0.055(2) Uani 1 d .
H11A H -0.2406(8) 0.1931(8) 0.5450(3) 0.080 Uiso 1 calc R
H11B H -0.1463(8) 0.3164(8) 0.5351(3) 0.080 Uiso 1 calc R
C12 C -0.3951(7) 0.2894(7) 0.6903(3) 0.0411(14) Uani 1 d .
C13 C -0.5572(8) 0.3707(8) 0.6238(4) 0.052(2) Uani 1 d .
H13A H -0.6749(8) 0.4535(8) 0.6469(4) 0.080 Uiso 1 calc R
H13B H -0.5333(8) 0.4252(8) 0.5746(4) 0.080 Uiso 1 calc R
C14 C -0.5313(10) 0.1811(9) 0.6102(4) 0.067(2) Uani 1 d .
H14A H -0.4910(10) 0.1384(9) 0.5547(4) 0.080 Uiso 1 calc R
H14B H -0.6366(10) 0.1688(9) 0.6254(4) 0.080 Uiso 1 calc R
C15 C -0.3750(9) 0.0992(8) 0.6771(4) 0.056(2) Uani 1 d .
H15A H -0.2573(9) 0.0129(8) 0.6552(4) 0.080 Uiso 1 calc R
H15B H -0.4034(9) 0.0482(8) 0.7261(4) 0.080 Uiso 1 calc R
C16 C -0.4544(7) 0.3525(8) 0.7810(3) 0.0412(14) Uani 1 d .
C17 C -0.6223(8) 0.3355(9) 0.8100(4) 0.055(2) Uani 1 d .
H17A H -0.7214(8) 0.4475(9) 0.8301(4) 0.080 Uiso 1 calc R
H17B H -0.6671(8) 0.2856(9) 0.7685(4) 0.080 Uiso 1 calc R
C18 C -0.5094(9) 0.1990(9) 0.8797(4) 0.062(2) Uani 1 d .
H18A H -0.4990(9) 0.0806(9) 0.8744(4) 0.080 Uiso 1 calc R
H18B H -0.5484(9) 0.2431(9) 0.9352(4) 0.080 Uiso 1 calc R
C19 C -0.3401(8) 0.2079(8) 0.8513(4) 0.0465(15) Uani 1 d .
H19A H -0.2449(8) 0.0948(8) 0.8303(4) 0.080 Uiso 1 calc R
H19B H -0.2909(8) 0.2530(8) 0.8931(4) 0.080 Uiso 1 calc R
C20 C -0.4703(7) 0.5398(7) 0.7943(3) 0.0406(14) Uani 1 d .
C21 C -0.5495(8) 0.6178(8) 0.8819(4) 0.051(2) Uani 1 d .
H21A H -0.5782(8) 0.5388(8) 0.9162(4) 0.080 Uiso 1 calc R
H21B H -0.4741(8) 0.6538(8) 0.9128(4) 0.080 Uiso 1 calc R
C22 C -0.7150(10) 0.7748(11) 0.8405(4) 0.088(3) Uani 1 d .
H22A H -0.7235(10) 0.8912(11) 0.8495(4) 0.080 Uiso 1 calc R
H22B H -0.8288(10) 0.7775(11) 0.8544(4) 0.080 Uiso 1 calc R
C23 C -0.6471(8) 0.7044(8) 0.7547(4) 0.053(2) Uani 1 d .
H23A H -0.6225(8) 0.7856(8) 0.7198(4) 0.080 Uiso 1 calc R
H23B H -0.7249(8) 0.6691(8) 0.7254(4) 0.080 Uiso 1 calc R

loop_
_atom_type_symbol
_atom_type_description
_atom_type_scat_dispersion_real
_atom_type_scat_dispersion_imag
_atom_type_scat_source
C C 0.0033 0.0016 'International Tables Vol C Tables 4.2.6.8 and 6.1.1.4'
H H 0.0000 0.0000 'International Tables Vol C Tables 4.2.6.8 and 6.1.1.4'
O O 0.0106 0.0060 'International Tables Vol C Tables 4.2.6.8 and 6.1.1.4'

loop_
_geom_angle_atom_site_label_1
_geom_angle_atom_site_label_2
_geom_angle_atom_site_label_3
_geom_angle
C1' O1 C1" 116.4(5)
O1' C1' O1 123.1(5)
O1' C1' C1 127.2(6)
O1 C1' C1 109.7(5)
C1' C1 C2 122.6(5)
C1' C1 C3 129.7(5)
C2 C1 C3 59.1(4)
C1 C2 C3 61.8(4)
C2 C3 C20 119.7(4)
C2 C3 C1 59.1(4)
C20 C3 C1 124.8(5)
C2 C3 C4 116.6(5)
C20 C3 C4 113.5(4)
C1 C3 C4 112.7(4)
C8 C4 C3 108.8(4)
C8 C4 C5 112.6(4)
C3 C4 C5 116.9(5)
C8 C4 C7 116.3(5)
C3 C4 C7 114.2(4)
C5 C4 C7 87.0(4)
C6 C5 C4 91.0(5)
C7 C6 C5 89.8(5)
C6 C7 C4 91.1(4)
C4 C8 C12 113.6(4)
C4 C8 C11 114.2(5)
C12 C8 C11 112.7(4)
C4 C8 C9 113.0(5)
C12 C8 C9 113.3(5)
C11 C8 C9 87.6(4)
C10 C9 C8 90.8(4)
C11 C10 C9 90.3(4)
C10 C11 C8 91.2(4)
C8 C12 C15 113.2(5)
C8 C12 C16 113.2(4)
C15 C12 C16 111.7(5)
C8 C12 C13 113.7(5)
C15 C12 C13 88.2(4)
C16 C12 C13 114.4(5)
C14 C13 C12 90.8(4)
C13 C14 C15 90.0(5)
C14 C15 C12 91.0(5)
C20 C16 C17 114.7(4)
C20 C16 C19 113.0(5)
C17 C16 C19 87.6(4)
C20 C16 C12 111.5(4)
C17 C16 C12 113.4(5)
C19 C16 C12 114.7(5)
C18 C17 C16 91.4(5)
C17 C18 C19 90.0(5)
C18 C19 C16 91.0(4)
C3 C20 C16 110.7(4)
C3 C20 C23 113.2(5)
C16 C20 C23 114.3(5)
C3 C20 C21 116.8(5)
C16 C20 C21 113.1(5)
C23 C20 C21 87.0(4)
C22 C21 C20 90.7(5)
C21 C22 C23 91.6(5)
C22 C23 C20 90.6(5)

loop_
_geom_bond_atom_site_label_1
_geom_bond_atom_site_label_2
_geom_bond_distance
O1 C1' 1.330(7)
O1 C1" 1.420(7)
O1' C1' 1.208(7)
C1' C1 1.488(8)
C1 C2 1.505(8)
C1 C3 1.545(8)
C2 C3 1.505(8)
C3 C20 1.531(8)
C3 C4 1.555(7)
C4 C8 1.547(8)
C4 C5 1.567(8)
C4 C7 1.574(8)
C5 C6 1.535(9)
C6 C7 1.526(8)
C8 C12 1.549(8)
C8 C11 1.583(7)
C8 C9 1.581(8)
C9 C10 1.550(8)
C10 C11 1.539(9)
C12 C15 1.558(8)
C12 C16 1.564(8)
C12 C13 1.580(8)
C13 C14 1.535(9)
C14 C15 1.553(9)
C16 C20 1.549(8)
C16 C17 1.555(8)
C16 C19 1.564(8)
C17 C18 1.524(9)
C18 C19 1.528(9)
C20 C23 1.568(8)
C20 C21 1.577(8)
C21 C22 1.504(9)
C22 C23 1.516(9)
